data_7159356
loop_
_publ_author_name
'Mortensen, Kim T.'
'Wong, Denedy S. Y.'
'King, Thomas A.'
'Sore, Hannah F.'
'Spring, David R.'

_publ_section_title
;
 Synthesis of sp<sup>3</sup>-rich heterocyclic frameworks by a divergent
 synthesis strategy.
;
_journal_issue 22
_journal_name_full 'Organic &amp; biomolecular chemistry'
_journal_page_first 4591
_journal_page_last 4595
_journal_paper_doi 10.1039/d3ob00351e
_journal_volume 21
_journal_year 2023
_chemical_absolute_configuration syn
_chemical_formula_moiety 'C17 H18 N2 O5'
_chemical_formula_sum 'C17 H18 N2 O5'
_chemical_formula_weight 330.33
_space_group_crystal_system monoclinic
_space_group_IT_number 4
_space_group_name_Hall 'P 2yb'
_space_group_name_H-M_alt 'P 1 21 1'
_atom_sites_solution_hydrogens geom
_atom_sites_solution_primary dual
_atom_sites_solution_secondary difmap
_audit_creation_method SHELXL-2018/1
_audit_update_record
;
2022-07-08 deposited with the CCDC.	2023-05-16 downloaded from the CCDC.
;
_cell_angle_alpha 90
_cell_angle_beta 101.461(6)
_cell_angle_gamma 90
_cell_formula_units_Z 4
_cell_length_a 6.4411(8)
_cell_length_b 30.630(4)
_cell_length_c 8.0130(9)
_cell_measurement_reflns_used 1872
_cell_measurement_temperature 180(2)
_cell_measurement_theta_max 51.45
_cell_measurement_theta_min 2.89
_cell_volume 1549.4(3)
_computing_cell_refinement 'SAINT (Bruker, 2016)'
_computing_data_collection 'APEX3 (Bruker, 2016)'
_computing_data_reduction SAINT
_computing_molecular_graphics 'Mercury (Macrae et al., 2008)'
_computing_publication_material SHELXL
_computing_structure_refinement 'SHELXL (Sheldrick, 2015)'
_computing_structure_solution 'SHELXT (Sheldrick, 2015)'
_diffrn_ambient_temperature 180(2)
_diffrn_measured_fraction_theta_full 0.994
_diffrn_measured_fraction_theta_max 0.994
_diffrn_measurement_device_type 'Bruker D8-QUEST PHOTON-100'
_diffrn_measurement_method '\w and \f-scans'
_diffrn_radiation_type CuK\a
_diffrn_radiation_wavelength 1.54178
_diffrn_reflns_av_R_equivalents 0.1157
_diffrn_reflns_av_unetI/netI 0.1851
_diffrn_reflns_Laue_measured_fraction_full 0.994
_diffrn_reflns_Laue_measured_fraction_max 0.994
_diffrn_reflns_limit_h_max 6
_diffrn_reflns_limit_h_min -6
_diffrn_reflns_limit_k_max 31
_diffrn_reflns_limit_k_min -30
_diffrn_reflns_limit_l_max 8
_diffrn_reflns_limit_l_min -8
_diffrn_reflns_number 8298
_diffrn_reflns_point_group_measured_fraction_full 0.953
_diffrn_reflns_point_group_measured_fraction_max 0.953
_diffrn_reflns_theta_full 54.189
_diffrn_reflns_theta_max 54.189
_diffrn_reflns_theta_min 2.885
_diffrn_source 'Incoatec I\mS Cu microsource'
_exptl_absorpt_coefficient_mu 0.879
_exptl_absorpt_correction_T_max 0.7507
_exptl_absorpt_correction_T_min 0.5557
_exptl_absorpt_correction_type multi-scan
_exptl_absorpt_process_details 'SADABS (Bruker, 2014)'
_exptl_crystal_colour colourless
_exptl_crystal_density_diffrn 1.416
_exptl_crystal_description needle
_exptl_crystal_F_000 696
_exptl_crystal_size_max 0.220
_exptl_crystal_size_mid 0.020
_exptl_crystal_size_min 0.020
_refine_diff_density_max 0.270
_refine_diff_density_min -0.366
_refine_diff_density_rms 0.070
_refine_ls_abs_structure_details
;
Flack x determined using 592 quotients [(I+)-(I-)]/[(I+)+(I-)]
(Parsons, Flack and Wagner, Acta Cryst. B69 (2013) 249-259).
;
_refine_ls_abs_structure_Flack -0.1(3)
_refine_ls_extinction_method none
_refine_ls_goodness_of_fit_ref 1.006
_refine_ls_hydrogen_treatment constr
_refine_ls_matrix_type full
_refine_ls_number_parameters 437
_refine_ls_number_reflns 3615
_refine_ls_number_restraints 205
_refine_ls_restrained_S_all 0.991
_refine_ls_R_factor_all 0.1657
_refine_ls_R_factor_gt 0.0748
_refine_ls_shift/su_max 0.000
_refine_ls_shift/su_mean 0.000
_refine_ls_structure_factor_coef Fsqd
_refine_ls_weighting_details 'w=1/[\s^2^(Fo^2^)+(0.0683P)^2^] where P=(Fo^2^+2Fc^2^)/3'
_refine_ls_weighting_scheme calc
_refine_ls_wR_factor_gt 0.1326
_refine_ls_wR_factor_ref 0.1673
_reflns_Friedel_coverage 0.875
_reflns_Friedel_fraction_full 0.910
_reflns_Friedel_fraction_max 0.910
_reflns_number_gt 1976
_reflns_number_total 3615
_reflns_threshold_expression 'I > 2\s(I)'
_cod_data_source_file d3ob00351e2.cif
_cod_data_source_block DS_B1_0031
_cod_depositor_comments 'Adding full bibliography for 7159356.cif.'
_cod_original_cell_volume 1549.3(3)
_cod_original_sg_symbol_H-M 'P 21'
_cod_database_code 7159356
_cambridge_user_name 'Denedy Wong'
_cambridge_user_crsid dsyw2
_cambridge_supervisor_name 'David Spring'
_cambridge_supervisor_crsid drs36
_cambridge_crystallographer_name 'Andrew Bond'
_cambridge_crystallographer_crsid adb29
_cambridge_sample_id DSYW-52
_cambridge_data_id DS_B1_0031
_shelx_space_group_comment
;
The symmetry employed for this shelxl refinement is uniquely defined
by the following loop, which should always be used as a source of
symmetry information in preference to the above space-group names.
They are only intended as comments.
;
_shelx_estimated_absorpt_t_min 0.830
_shelx_estimated_absorpt_t_max 0.983

loop_
_space_group_symop_operation_xyz
'x, y, z'
'-x, y+1/2, -z'

loop_
_atom_site_label
_atom_site_type_symbol
_atom_site_fract_x
_atom_site_fract_y
_atom_site_fract_z
_atom_site_U_iso_or_equiv
_atom_site_adp_type
_atom_site_occupancy
_atom_site_site_symmetry_order
_atom_site_calc_flag
_atom_site_refinement_flags_posn
_atom_site_refinement_flags_adp
_atom_site_refinement_flags_occupancy
_atom_site_disorder_assembly
_atom_site_disorder_group
O1A O 0.7442(12) 0.6889(3) 0.4064(11) 0.036(3) Uani 1 1 d . . . . .
O2A O 0.3428(14) 0.6890(3) -0.1343(12) 0.045(3) Uani 1 1 d . . . . .
O3A O 0.9827(14) 0.7319(3) 0.1621(12) 0.045(3) Uani 1 1 d . . . . .
O4A O 0.703(2) 0.5414(4) 0.536(2) 0.102(6) Uani 1 1 d . . . . .
O5A O 0.9207(16) 0.5713(3) 0.3878(13) 0.049(3) Uani 1 1 d . . . . .
N1A N 0.6747(16) 0.6452(4) 0.3322(15) 0.037(3) Uani 1 1 d . . . . .
N2A N 0.6869(16) 0.7058(4) -0.0124(15) 0.034(3) Uani 1 1 d . . . . .
C1A C 0.445(2) 0.6532(5) 0.2606(18) 0.037(4) Uani 1 1 d . U . . .
C2A C 0.450(2) 0.6976(5) 0.1729(17) 0.034(4) Uani 1 1 d . U . . .
H2A H 0.324880 0.715760 0.185207 0.040 Uiso 1 1 calc R U . . .
C3A C 0.474(2) 0.6960(5) -0.008(2) 0.042(4) Uani 1 1 d . U . . .
C4A C 0.803(2) 0.7187(5) 0.140(2) 0.039(4) Uani 1 1 d . U . . .
C5A C 0.6590(19) 0.7181(5) 0.2734(18) 0.033(4) Uani 1 1 d . U . . .
H5A H 0.636394 0.748032 0.316739 0.040 Uiso 1 1 calc R U . . .
C6A C 0.768(2) 0.7069(5) -0.1691(19) 0.048(4) Uani 1 1 d . U . . .
H6A H 0.656623 0.697938 -0.264623 0.072 Uiso 1 1 calc R U . . .
H6B H 0.888985 0.687000 -0.159468 0.072 Uiso 1 1 calc R U . . .
H6C H 0.813917 0.736700 -0.188729 0.072 Uiso 1 1 calc R U . . .
C7A C 0.344(2) 0.6548(5) 0.4183(17) 0.037(4) Uani 1 1 d . U . . .
H7A H 0.369852 0.683313 0.476771 0.044 Uiso 1 1 calc R U . . .
H7B H 0.189347 0.649660 0.387109 0.044 Uiso 1 1 calc R U . . .
C8A C 0.454(2) 0.6180(5) 0.530(2) 0.052(5) Uani 1 1 d . U . . .
H8A H 0.382953 0.589658 0.499326 0.063 Uiso 1 1 calc R U . . .
H8B H 0.458000 0.623953 0.652241 0.063 Uiso 1 1 calc R U . . .
C9A C 0.680(2) 0.6184(5) 0.4904(18) 0.040(4) Uani 1 1 d . U . . .
H9A H 0.776827 0.633106 0.586948 0.049 Uiso 1 1 calc R U . . .
C10A C 0.764(3) 0.5723(6) 0.473(2) 0.058(5) Uani 1 1 d . U . . .
C11A C 1.009(3) 0.5266(5) 0.368(2) 0.064(5) Uani 1 1 d . U . . .
H11A H 1.123786 0.528833 0.304038 0.095 Uiso 1 1 calc R U . . .
H11B H 0.897189 0.507711 0.306587 0.095 Uiso 1 1 calc R U . . .
H11C H 1.065292 0.514234 0.480838 0.095 Uiso 1 1 calc R U . . .
C12A C 0.359(2) 0.6166(5) 0.1369(18) 0.036(4) Uani 1 1 d . U . . .
C13A C 0.499(2) 0.5889(5) 0.0755(18) 0.046(4) Uani 1 1 d . U . . .
H13A H 0.647387 0.591366 0.114374 0.055 Uiso 1 1 calc R U . . .
C14A C 0.412(2) 0.5572(5) -0.046(2) 0.054(5) Uani 1 1 d . U . . .
H14A H 0.505068 0.538000 -0.088709 0.065 Uiso 1 1 calc R U . . .
C15A C 0.195(3) 0.5531(6) -0.106(2) 0.058(5) Uani 1 1 d . U . . .
H15A H 0.139770 0.531011 -0.186199 0.070 Uiso 1 1 calc R U . . .
C16A C 0.062(3) 0.5817(6) -0.047(2) 0.055(5) Uani 1 1 d . U . . .
H16A H -0.086719 0.580493 -0.090273 0.066 Uiso 1 1 calc R U . . .
C17A C 0.144(2) 0.6120(5) 0.0753(19) 0.048(4) Uani 1 1 d . U . . .
H17A H 0.048664 0.630484 0.119169 0.057 Uiso 1 1 calc R U . . .
O1B O 0.7758(13) 0.4193(3) 0.4379(12) 0.039(3) Uani 1 1 d . . . . .
O2B O 0.4972(14) 0.2818(3) 0.4693(12) 0.041(3) Uani 1 1 d . . . . .
O3B O 1.0461(14) 0.3515(3) 0.3019(12) 0.046(3) Uani 1 1 d . . . . .
O4B O 0.7565(17) 0.4509(4) 1.0037(14) 0.063(4) Uani 1 1 d . . . . .
O5B O 1.0458(14) 0.4402(3) 0.8913(12) 0.043(3) Uani 1 1 d . . . . .
N1B N 0.7468(15) 0.4053(3) 0.6116(14) 0.031(3) Uani 1 1 d . . . . .
N2B N 0.8007(15) 0.3102(4) 0.4053(13) 0.030(3) Uani 1 1 d . . . . .
C1B C 0.528(2) 0.3868(4) 0.5710(17) 0.030(4) Uani 1 1 d . U . . .
C2B C 0.5265(19) 0.3596(4) 0.4074(16) 0.030(4) Uani 1 1 d . U . . .
H2B H 0.386635 0.361717 0.327139 0.036 Uiso 1 1 calc R U . . .
C3B C 0.596(2) 0.3127(5) 0.4356(17) 0.034(4) Uani 1 1 d . U . . .
C4B C 0.876(2) 0.3484(5) 0.3432(18) 0.035(4) Uani 1 1 d . U . . .
C5B C 0.703(2) 0.3829(4) 0.3346(18) 0.030(4) Uani 1 1 d . U . . .
H5B H 0.649007 0.392175 0.214176 0.036 Uiso 1 1 calc R U . . .
C6B C 0.921(2) 0.2687(4) 0.4251(18) 0.040(4) Uani 1 1 d . U . . .
H6D H 1.065272 0.273974 0.407791 0.060 Uiso 1 1 calc R U . . .
H6E H 0.850603 0.247536 0.340728 0.060 Uiso 1 1 calc R U . . .
H6F H 0.926634 0.257076 0.539874 0.060 Uiso 1 1 calc R U . . .
C7B C 0.378(2) 0.4264(4) 0.5408(19) 0.039(4) Uani 1 1 d . U . . .
H7C H 0.369227 0.438639 0.425170 0.047 Uiso 1 1 calc R U . . .
H7D H 0.234157 0.418625 0.556526 0.047 Uiso 1 1 calc R U . . .
C8B C 0.485(2) 0.4584(5) 0.6774(18) 0.039(4) Uani 1 1 d . U . . .
H8C H 0.436174 0.453520 0.785567 0.047 Uiso 1 1 calc R U . . .
H8D H 0.453995 0.488920 0.640380 0.047 Uiso 1 1 calc R U . . .
C9B C 0.725(2) 0.4484(5) 0.6987(18) 0.034(4) Uani 1 1 d . U . . .
H9B H 0.792769 0.471843 0.641401 0.041 Uiso 1 1 calc R U . . .
C10B C 0.835(2) 0.4459(5) 0.886(2) 0.040(4) Uani 1 1 d . U . . .
C11B C 1.176(2) 0.4399(5) 1.0668(18) 0.047(4) Uani 1 1 d . U . . .
H11D H 1.322785 0.432640 1.062357 0.071 Uiso 1 1 calc R U . . .
H11E H 1.119553 0.418112 1.135577 0.071 Uiso 1 1 calc R U . . .
H11F H 1.170870 0.468839 1.118204 0.071 Uiso 1 1 calc R U . . .
C12B C 0.503(2) 0.3587(4) 0.7280(17) 0.030(4) Uani 1 1 d . U . . .
C13B C 0.674(2) 0.3348(4) 0.8155(17) 0.033(4) Uani 1 1 d . U . . .
H13B H 0.805219 0.335638 0.778216 0.040 Uiso 1 1 calc R U . . .
C14B C 0.656(2) 0.3099(5) 0.9568(19) 0.044(4) Uani 1 1 d . U . . .
H14B H 0.775048 0.294321 1.017321 0.052 Uiso 1 1 calc R U . . .
C15B C 0.465(2) 0.3078(5) 1.0085(19) 0.040(4) Uani 1 1 d . U . . .
H15B H 0.450834 0.289930 1.102280 0.048 Uiso 1 1 calc R U . . .
C16B C 0.297(2) 0.3316(5) 0.9248(19) 0.042(4) Uani 1 1 d . U . . .
H16B H 0.167141 0.331351 0.964354 0.051 Uiso 1 1 calc R U . . .
C17B C 0.314(2) 0.3561(5) 0.7814(18) 0.042(4) Uani 1 1 d . U . . .
H17B H 0.193957 0.371165 0.720300 0.051 Uiso 1 1 calc R U . . .

loop_
_atom_site_aniso_label
_atom_site_aniso_U_11
_atom_site_aniso_U_22
_atom_site_aniso_U_33
_atom_site_aniso_U_23
_atom_site_aniso_U_13
_atom_site_aniso_U_12
O1A 0.036(6) 0.034(7) 0.035(6) -0.005(5) -0.002(5) -0.005(5)
O2A 0.027(5) 0.064(8) 0.037(7) 0.000(6) -0.009(5) -0.009(5)
O3A 0.017(6) 0.067(8) 0.049(7) -0.003(6) -0.002(5) 0.001(5)
O4A 0.105(11) 0.050(9) 0.178(16) 0.053(9) 0.095(11) 0.029(8)
O5A 0.041(6) 0.044(7) 0.062(8) 0.004(5) 0.007(6) 0.007(5)
N1A 0.023(7) 0.047(9) 0.040(9) 0.001(7) 0.000(6) -0.004(6)
N2A 0.022(7) 0.053(9) 0.026(8) 0.004(6) 0.003(7) 0.003(6)
C1A 0.030(8) 0.041(9) 0.037(9) -0.001(7) 0.000(7) 0.002(7)
C2A 0.033(7) 0.037(8) 0.025(8) 0.007(7) -0.008(7) -0.003(6)
C3A 0.031(8) 0.044(9) 0.049(10) -0.001(8) 0.005(8) 0.003(7)
C4A 0.040(8) 0.034(8) 0.042(10) 0.003(7) 0.005(8) 0.004(7)
C5A 0.024(7) 0.038(8) 0.032(8) 0.003(7) -0.011(7) -0.002(6)
C6A 0.041(9) 0.057(11) 0.047(11) -0.001(8) 0.011(8) 0.000(8)
C7A 0.035(8) 0.049(9) 0.029(9) 0.003(7) 0.011(7) 0.001(7)
C8A 0.046(9) 0.054(9) 0.056(10) 0.011(8) 0.009(8) 0.003(8)
C9A 0.038(8) 0.054(9) 0.026(8) 0.001(7) 0.000(7) 0.005(7)
C10A 0.062(10) 0.057(11) 0.050(10) 0.010(8) 0.001(9) 0.007(9)
C11A 0.077(12) 0.040(11) 0.069(12) -0.002(9) 0.004(10) 0.027(9)
C12A 0.033(8) 0.043(8) 0.033(9) 0.006(7) 0.007(7) -0.005(7)
C13A 0.032(8) 0.062(10) 0.040(9) -0.001(8) -0.001(7) 0.009(8)
C14A 0.048(9) 0.057(10) 0.054(10) -0.013(8) 0.002(8) 0.011(8)
C15A 0.057(9) 0.045(9) 0.067(10) -0.003(8) -0.002(8) -0.009(8)
C16A 0.048(9) 0.056(10) 0.057(10) 0.000(8) 0.002(8) -0.011(8)
C17A 0.050(9) 0.055(10) 0.039(9) 0.005(8) 0.011(8) 0.004(8)
O1B 0.043(6) 0.046(7) 0.027(7) 0.001(5) 0.007(5) -0.001(5)
O2B 0.035(6) 0.048(7) 0.036(7) -0.009(5) 0.000(5) -0.009(5)
O3B 0.022(6) 0.062(8) 0.054(7) -0.008(6) 0.010(6) -0.007(5)
O4B 0.049(7) 0.108(11) 0.033(7) -0.004(7) 0.013(6) 0.017(7)
O5B 0.033(6) 0.059(7) 0.033(7) -0.003(5) -0.005(5) 0.008(5)
N1B 0.016(7) 0.042(8) 0.031(9) -0.004(6) -0.008(6) -0.006(5)
N2B 0.015(6) 0.047(9) 0.026(8) 0.000(6) -0.004(5) 0.011(6)
C1B 0.019(7) 0.033(8) 0.033(9) 0.004(7) -0.005(7) 0.001(6)
C2B 0.021(7) 0.038(8) 0.028(8) 0.002(7) 0.002(6) 0.002(6)
C3B 0.025(8) 0.046(9) 0.022(8) -0.010(7) -0.012(7) 0.001(8)
C4B 0.024(8) 0.041(9) 0.030(9) 0.005(7) -0.017(7) -0.009(7)
C5B 0.021(7) 0.037(8) 0.027(8) -0.001(7) -0.005(6) -0.004(6)
C6B 0.029(8) 0.051(11) 0.038(10) 0.007(8) 0.000(7) 0.002(8)
C7B 0.027(7) 0.039(8) 0.051(9) 0.012(7) 0.005(7) 0.015(7)
C8B 0.033(8) 0.045(9) 0.036(9) -0.001(7) -0.001(7) 0.001(7)
C9B 0.018(7) 0.038(8) 0.043(9) -0.004(7) -0.002(7) 0.002(6)
C10B 0.030(9) 0.033(8) 0.052(10) 0.003(7) -0.002(8) 0.009(7)
C11B 0.036(9) 0.053(10) 0.046(11) -0.005(8) -0.007(9) 0.008(8)
C12B 0.021(7) 0.033(8) 0.033(8) -0.003(7) -0.001(7) -0.002(6)
C13B 0.029(8) 0.041(8) 0.031(9) 0.004(7) 0.007(7) 0.008(7)
C14B 0.042(9) 0.038(9) 0.041(9) -0.001(7) -0.015(7) 0.003(7)
C15B 0.037(8) 0.041(9) 0.038(9) -0.005(7) -0.001(7) -0.012(7)
C16B 0.032(8) 0.037(9) 0.054(10) 0.002(8) 0.002(7) -0.010(7)
C17B 0.034(8) 0.049(9) 0.038(9) -0.002(8) -0.009(7) -0.006(7)

loop_
_atom_type_symbol
_atom_type_description
_atom_type_scat_dispersion_real
_atom_type_scat_dispersion_imag
_atom_type_scat_source
C C 0.0181 0.0091 'International Tables Vol C Tables 4.2.6.8 and 6.1.1.4'
H H 0.0000 0.0000 'International Tables Vol C Tables 4.2.6.8 and 6.1.1.4'
N N 0.0311 0.0180 'International Tables Vol C Tables 4.2.6.8 and 6.1.1.4'
O O 0.0492 0.0322 'International Tables Vol C Tables 4.2.6.8 and 6.1.1.4'

loop_
_geom_angle_atom_site_label_1
_geom_angle_atom_site_label_2
_geom_angle_atom_site_label_3
_geom_angle
_geom_angle_site_symmetry_1
_geom_angle_site_symmetry_3
_geom_angle_publ_flag
C5A O1A N1A 103.0(9) . . ?
C10A O5A C11A 114.8(13) . . ?
C1A N1A O1A 101.6(9) . . ?
C1A N1A C9A 105.5(10) . . ?
O1A N1A C9A 101.5(10) . . ?
C4A N2A C3A 113.6(13) . . ?
C4A N2A C6A 122.8(11) . . ?
C3A N2A C6A 123.2(12) . . ?
N1A C1A C12A 109.3(12) . . ?
N1A C1A C7A 103.8(11) . . ?
C12A C1A C7A 113.6(12) . . ?
N1A C1A C2A 102.2(11) . . ?
C12A C1A C2A 113.1(12) . . ?
C7A C1A C2A 113.6(12) . . ?
C3A C2A C1A 115.5(13) . . ?
C3A C2A C5A 105.8(12) . . ?
C1A C2A C5A 102.4(10) . . ?
C3A C2A H2A 110.9 . . ?
C1A C2A H2A 110.9 . . ?
C5A C2A H2A 110.9 . . ?
O2A C3A N2A 122.4(14) . . ?
O2A C3A C2A 129.7(13) . . ?
N2A C3A C2A 107.9(13) . . ?
O3A C4A N2A 124.8(14) . . ?
O3A C4A C5A 126.1(14) . . ?
N2A C4A C5A 108.8(12) . . ?
O1A C5A C4A 109.4(11) . . ?
O1A C5A C2A 107.5(11) . . ?
C4A C5A C2A 102.7(11) . . ?
O1A C5A H5A 112.2 . . ?
C4A C5A H5A 112.2 . . ?
C2A C5A H5A 112.2 . . ?
N2A C6A H6A 109.5 . . ?
N2A C6A H6B 109.5 . . ?
H6A C6A H6B 109.5 . . ?
N2A C6A H6C 109.5 . . ?
H6A C6A H6C 109.5 . . ?
H6B C6A H6C 109.5 . . ?
C8A C7A C1A 103.7(11) . . ?
C8A C7A H7A 111.0 . . ?
C1A C7A H7A 111.0 . . ?
C8A C7A H7B 111.0 . . ?
C1A C7A H7B 111.0 . . ?
H7A C7A H7B 109.0 . . ?
C7A C8A C9A 102.7(12) . . ?
C7A C8A H8A 111.2 . . ?
C9A C8A H8A 111.2 . . ?
C7A C8A H8B 111.2 . . ?
C9A C8A H8B 111.2 . . ?
H8A C8A H8B 109.1 . . ?
N1A C9A C10A 112.0(13) . . ?
N1A C9A C8A 108.2(11) . . ?
C10A C9A C8A 112.2(15) . . ?
N1A C9A H9A 108.1 . . ?
C10A C9A H9A 108.1 . . ?
C8A C9A H9A 108.1 . . ?
O4A C10A O5A 123.8(17) . . ?
O4A C10A C9A 123.1(18) . . ?
O5A C10A C9A 113.0(16) . . ?
O5A C11A H11A 109.5 . . ?
O5A C11A H11B 109.5 . . ?
H11A C11A H11B 109.5 . . ?
O5A C11A H11C 109.5 . . ?
H11A C11A H11C 109.5 . . ?
H11B C11A H11C 109.5 . . ?
C17A C12A C13A 118.9(14) . . ?
C17A C12A C1A 120.8(14) . . ?
C13A C12A C1A 120.1(13) . . ?
C12A C13A C14A 118.0(13) . . ?
C12A C13A H13A 121.0 . . ?
C14A C13A H13A 121.0 . . ?
C15A C14A C13A 122.2(15) . . ?
C15A C14A H14A 118.9 . . ?
C13A C14A H14A 118.9 . . ?
C16A C15A C14A 118.4(16) . . ?
C16A C15A H15A 120.8 . . ?
C14A C15A H15A 120.8 . . ?
C15A C16A C17A 119.9(15) . . ?
C15A C16A H16A 120.1 . . ?
C17A C16A H16A 120.1 . . ?
C16A C17A C12A 122.4(16) . . ?
C16A C17A H17A 118.8 . . ?
C12A C17A H17A 118.8 . . ?
C5B O1B N1B 103.3(9) . . ?
C10B O5B C11B 113.5(12) . . ?
C1B N1B O1B 101.1(9) . . ?
C1B N1B C9B 105.1(10) . . ?
O1B N1B C9B 102.6(10) . . ?
C3B N2B C4B 115.2(12) . . ?
C3B N2B C6B 121.5(12) . . ?
C4B N2B C6B 123.1(11) . . ?
N1B C1B C7B 105.6(11) . . ?
N1B C1B C2B 103.6(11) . . ?
C7B C1B C2B 113.1(11) . . ?
N1B C1B C12B 106.2(10) . . ?
C7B C1B C12B 113.5(11) . . ?
C2B C1B C12B 113.7(11) . . ?
C3B C2B C1B 115.7(11) . . ?
C3B C2B C5B 106.0(11) . . ?
C1B C2B C5B 100.9(10) . . ?
C3B C2B H2B 111.2 . . ?
C1B C2B H2B 111.2 . . ?
C5B C2B H2B 111.2 . . ?
O2B C3B N2B 124.1(14) . . ?
O2B C3B C2B 129.0(13) . . ?
N2B C3B C2B 106.8(13) . . ?
O3B C4B N2B 124.1(13) . . ?
O3B C4B C5B 128.8(14) . . ?
N2B C4B C5B 107.1(12) . . ?
O1B C5B C4B 111.4(10) . . ?
O1B C5B C2B 108.9(11) . . ?
C4B C5B C2B 104.4(11) . . ?
O1B C5B H5B 110.6 . . ?
C4B C5B H5B 110.6 . . ?
C2B C5B H5B 110.6 . . ?
N2B C6B H6D 109.5 . . ?
N2B C6B H6E 109.5 . . ?
H6D C6B H6E 109.5 . . ?
N2B C6B H6F 109.5 . . ?
H6D C6B H6F 109.5 . . ?
H6E C6B H6F 109.5 . . ?
C8B C7B C1B 102.4(11) . . ?
C8B C7B H7C 111.3 . . ?
C1B C7B H7C 111.3 . . ?
C8B C7B H7D 111.3 . . ?
C1B C7B H7D 111.3 . . ?
H7C C7B H7D 109.2 . . ?
C7B C8B C9B 104.4(11) . . ?
C7B C8B H8C 110.9 . . ?
C9B C8B H8C 110.9 . . ?
C7B C8B H8D 110.9 . . ?
C9B C8B H8D 110.9 . . ?
H8C C8B H8D 108.9 . . ?
N1B C9B C10B 110.0(11) . . ?
N1B C9B C8B 107.7(10) . . ?
C10B C9B C8B 112.0(12) . . ?
N1B C9B H9B 109.0 . . ?
C10B C9B H9B 109.0 . . ?
C8B C9B H9B 109.0 . . ?
O4B C10B O5B 125.7(15) . . ?
O4B C10B C9B 126.6(14) . . ?
O5B C10B C9B 107.5(14) . . ?
O5B C11B H11D 109.5 . . ?
O5B C11B H11E 109.5 . . ?
H11D C11B H11E 109.5 . . ?
O5B C11B H11F 109.5 . . ?
H11D C11B H11F 109.5 . . ?
H11E C11B H11F 109.5 . . ?
C17B C12B C13B 118.5(13) . . ?
C17B C12B C1B 121.8(12) . . ?
C13B C12B C1B 119.7(12) . . ?
C14B C13B C12B 120.8(13) . . ?
C14B C13B H13B 119.6 . . ?
C12B C13B H13B 119.6 . . ?
C15B C14B C13B 119.7(14) . . ?
C15B C14B H14B 120.1 . . ?
C13B C14B H14B 120.1 . . ?
C16B C15B C14B 119.9(15) . . ?
C16B C15B H15B 120.0 . . ?
C14B C15B H15B 120.0 . . ?
C15B C16B C17B 120.2(14) . . ?
C15B C16B H16B 119.9 . . ?
C17B C16B H16B 119.9 . . ?
C12B C17B C16B 120.8(14) . . ?
C12B C17B H17B 119.6 . . ?
C16B C17B H17B 119.6 . . ?

loop_
_geom_bond_atom_site_label_1
_geom_bond_atom_site_label_2
_geom_bond_distance
_geom_bond_site_symmetry_2
_geom_bond_publ_flag
O1A C5A 1.416(14) . ?
O1A N1A 1.497(13) . ?
O2A C3A 1.202(16) . ?
O3A C4A 1.208(16) . ?
O4A C10A 1.181(19) . ?
O5A C10A 1.323(19) . ?
O5A C11A 1.504(16) . ?
N1A C1A 1.496(15) . ?
N1A C9A 1.506(18) . ?
N2A C4A 1.356(17) . ?
N2A C3A 1.414(16) . ?
N2A C6A 1.453(16) . ?
C1A C12A 1.527(19) . ?
C1A C7A 1.533(18) . ?
C1A C2A 1.535(19) . ?
C2A C3A 1.484(18) . ?
C2A C5A 1.557(17) . ?
C2A H2A 1.0000 . ?
C4A C5A 1.548(18) . ?
C5A H5A 1.0000 . ?
C6A H6A 0.9800 . ?
C6A H6B 0.9800 . ?
C6A H6C 0.9800 . ?
C7A C8A 1.525(18) . ?
C7A H7A 0.9900 . ?
C7A H7B 0.9900 . ?
C8A C9A 1.550(19) . ?
C8A H8A 0.9900 . ?
C8A H8B 0.9900 . ?
C9A C10A 1.53(2) . ?
C9A H9A 1.0000 . ?
C11A H11A 0.9800 . ?
C11A H11B 0.9800 . ?
C11A H11C 0.9800 . ?
C12A C17A 1.388(18) . ?
C12A C13A 1.391(18) . ?
C13A C14A 1.411(19) . ?
C13A H13A 0.9500 . ?
C14A C15A 1.392(19) . ?
C14A H14A 0.9500 . ?
C15A C16A 1.37(2) . ?
C15A H15A 0.9500 . ?
C16A C17A 1.38(2) . ?
C16A H16A 0.9500 . ?
C17A H17A 0.9500 . ?
O1B C5B 1.412(15) . ?
O1B N1B 1.503(13) . ?
O2B C3B 1.202(16) . ?
O3B C4B 1.209(15) . ?
O4B C10B 1.163(17) . ?
O5B C10B 1.362(17) . ?
O5B C11B 1.487(15) . ?
N1B C1B 1.494(15) . ?
N1B C9B 1.513(16) . ?
N2B C3B 1.389(16) . ?
N2B C4B 1.396(16) . ?
N2B C6B 1.482(15) . ?
C1B C7B 1.541(17) . ?
C1B C2B 1.551(18) . ?
C1B C12B 1.559(18) . ?
C2B C3B 1.51(2) . ?
C2B C5B 1.552(17) . ?
C2B H2B 1.0000 . ?
C4B C5B 1.526(18) . ?
C5B H5B 1.0000 . ?
C6B H6D 0.9800 . ?
C6B H6E 0.9800 . ?
C6B H6F 0.9800 . ?
C7B C8B 1.526(17) . ?
C7B H7C 0.9900 . ?
C7B H7D 0.9900 . ?
C8B C9B 1.550(17) . ?
C8B H8C 0.9900 . ?
C8B H8D 0.9900 . ?
C9B C10B 1.532(19) . ?
C9B H9B 1.0000 . ?
C11B H11D 0.9800 . ?
C11B H11E 0.9800 . ?
C11B H11F 0.9800 . ?
C12B C17B 1.366(17) . ?
C12B C13B 1.393(16) . ?
C13B C14B 1.390(18) . ?
C13B H13B 0.9500 . ?
C14B C15B 1.373(18) . ?
C14B H14B 0.9500 . ?
C15B C16B 1.367(17) . ?
C15B H15B 0.9500 . ?
C16B C17B 1.396(18) . ?
C16B H16B 0.9500 . ?
C17B H17B 0.9500 . ?

loop_
_geom_torsion_atom_site_label_1
_geom_torsion_atom_site_label_2
_geom_torsion_atom_site_label_3
_geom_torsion_atom_site_label_4
_geom_torsion
_geom_torsion_site_symmetry_1
_geom_torsion_site_symmetry_2
_geom_torsion_site_symmetry_3
_geom_torsion_site_symmetry_4
_geom_torsion_publ_flag
C5A O1A N1A C1A -47.7(11) . . . . ?
C5A O1A N1A C9A -156.4(10) . . . . ?
O1A N1A C1A C12A 164.4(11) . . . . ?
C9A N1A C1A C12A -90.1(13) . . . . ?
O1A N1A C1A C7A -74.1(11) . . . . ?
C9A N1A C1A C7A 31.4(13) . . . . ?
O1A N1A C1A C2A 44.3(12) . . . . ?
C9A N1A C1A C2A 149.9(11) . . . . ?
N1A C1A C2A C3A 89.5(13) . . . . ?
C12A C1A C2A C3A -27.9(17) . . . . ?
C7A C1A C2A C3A -159.3(12) . . . . ?
N1A C1A C2A C5A -25.1(14) . . . . ?
C12A C1A C2A C5A -142.4(12) . . . . ?
C7A C1A C2A C5A 86.2(13) . . . . ?
C4A N2A C3A O2A 171.0(14) . . . . ?
C6A N2A C3A O2A -2(2) . . . . ?
C4A N2A C3A C2A -7.2(16) . . . . ?
C6A N2A C3A C2A 179.7(12) . . . . ?
C1A C2A C3A O2A 80(2) . . . . ?
C5A C2A C3A O2A -167.4(16) . . . . ?
C1A C2A C3A N2A -101.9(13) . . . . ?
C5A C2A C3A N2A 10.6(15) . . . . ?
C3A N2A C4A O3A -174.0(14) . . . . ?
C6A N2A C4A O3A -1(2) . . . . ?
C3A N2A C4A C5A 0.4(16) . . . . ?
C6A N2A C4A C5A 173.5(12) . . . . ?
N1A O1A C5A C4A -79.5(12) . . . . ?
N1A O1A C5A C2A 31.4(13) . . . . ?
O3A C4A C5A O1A -65.7(18) . . . . ?
N2A C4A C5A O1A 120.0(11) . . . . ?
O3A C4A C5A C2A -179.6(14) . . . . ?
N2A C4A C5A C2A 6.1(14) . . . . ?
C3A C2A C5A O1A -125.3(12) . . . . ?
C1A C2A C5A O1A -3.9(15) . . . . ?
C3A C2A C5A C4A -9.9(14) . . . . ?
C1A C2A C5A C4A 111.5(12) . . . . ?
N1A C1A C7A C8A -40.9(13) . . . . ?
C12A C1A C7A C8A 77.6(14) . . . . ?
C2A C1A C7A C8A -151.2(12) . . . . ?
C1A C7A C8A C9A 33.3(14) . . . . ?
C1A N1A C9A C10A 113.6(13) . . . . ?
O1A N1A C9A C10A -140.8(12) . . . . ?
C1A N1A C9A C8A -10.6(16) . . . . ?
O1A N1A C9A C8A 95.0(12) . . . . ?
C7A C8A C9A N1A -14.4(16) . . . . ?
C7A C8A C9A C10A -138.5(13) . . . . ?
C11A O5A C10A O4A 4(2) . . . . ?
C11A O5A C10A C9A 179.7(12) . . . . ?
N1A C9A C10A O4A -146.1(17) . . . . ?
C8A C9A C10A O4A -24(2) . . . . ?
N1A C9A C10A O5A 37.9(18) . . . . ?
C8A C9A C10A O5A 159.8(13) . . . . ?
N1A C1A C12A C17A 168.8(12) . . . . ?
C7A C1A C12A C17A 53.4(17) . . . . ?
C2A C1A C12A C17A -78.0(17) . . . . ?
N1A C1A C12A C13A -15.5(18) . . . . ?
C7A C1A C12A C13A -130.9(14) . . . . ?
C2A C1A C12A C13A 97.7(15) . . . . ?
C17A C12A C13A C14A -1(2) . . . . ?
C1A C12A C13A C14A -176.3(13) . . . . ?
C12A C13A C14A C15A 0(2) . . . . ?
C13A C14A C15A C16A 1(3) . . . . ?
C14A C15A C16A C17A -3(2) . . . . ?
C15A C16A C17A C12A 3(2) . . . . ?
C13A C12A C17A C16A -1(2) . . . . ?
C1A C12A C17A C16A 174.5(14) . . . . ?
C5B O1B N1B C1B -46.3(10) . . . . ?
C5B O1B N1B C9B -154.7(9) . . . . ?
O1B N1B C1B C7B -75.7(11) . . . . ?
C9B N1B C1B C7B 30.7(14) . . . . ?
O1B N1B C1B C2B 43.4(11) . . . . ?
C9B N1B C1B C2B 149.8(10) . . . . ?
O1B N1B C1B C12B 163.5(10) . . . . ?
C9B N1B C1B C12B -90.1(12) . . . . ?
N1B C1B C2B C3B 89.2(13) . . . . ?
C7B C1B C2B C3B -157.0(12) . . . . ?
C12B C1B C2B C3B -25.7(16) . . . . ?
N1B C1B C2B C5B -24.7(12) . . . . ?
C7B C1B C2B C5B 89.2(12) . . . . ?
C12B C1B C2B C5B -139.5(11) . . . . ?
C4B N2B C3B O2B 170.7(13) . . . . ?
C6B N2B C3B O2B -4.6(19) . . . . ?
C4B N2B C3B C2B -6.0(15) . . . . ?
C6B N2B C3B C2B 178.6(10) . . . . ?
C1B C2B C3B O2B 79.7(18) . . . . ?
C5B C2B C3B O2B -169.4(13) . . . . ?
C1B C2B C3B N2B -103.7(13) . . . . ?
C5B C2B C3B N2B 7.1(13) . . . . ?
C3B N2B C4B O3B -176.2(12) . . . . ?
C6B N2B C4B O3B -1(2) . . . . ?
C3B N2B C4B C5B 2.2(15) . . . . ?
C6B N2B C4B C5B 177.4(11) . . . . ?
N1B O1B C5B C4B -83.7(12) . . . . ?
N1B O1B C5B C2B 30.9(12) . . . . ?
O3B C4B C5B O1B -61.8(19) . . . . ?
N2B C4B C5B O1B 119.9(12) . . . . ?
O3B C4B C5B C2B -179.3(14) . . . . ?
N2B C4B C5B C2B 2.5(14) . . . . ?
C3B C2B C5B O1B -124.9(11) . . . . ?
C1B C2B C5B O1B -4.0(13) . . . . ?
C3B C2B C5B C4B -5.8(13) . . . . ?
C1B C2B C5B C4B 115.1(11) . . . . ?
N1B C1B C7B C8B -39.3(14) . . . . ?
C2B C1B C7B C8B -151.9(11) . . . . ?
C12B C1B C7B C8B 76.7(13) . . . . ?
C1B C7B C8B C9B 31.6(14) . . . . ?
C1B N1B C9B C10B 112.0(12) . . . . ?
O1B N1B C9B C10B -142.7(10) . . . . ?
C1B N1B C9B C8B -10.4(15) . . . . ?
O1B N1B C9B C8B 94.9(11) . . . . ?
C7B C8B C9B N1B -13.8(15) . . . . ?
C7B C8B C9B C10B -134.9(12) . . . . ?
C11B O5B C10B O4B 1(2) . . . . ?
C11B O5B C10B C9B 176.4(11) . . . . ?
N1B C9B C10B O4B -120.3(17) . . . . ?
C8B C9B C10B O4B 0(2) . . . . ?
N1B C9B C10B O5B 64.5(14) . . . . ?
C8B C9B C10B O5B -175.7(11) . . . . ?
N1B C1B C12B C17B 144.5(13) . . . . ?
C7B C1B C12B C17B 28.9(18) . . . . ?
C2B C1B C12B C17B -102.2(15) . . . . ?
N1B C1B C12B C13B -36.7(16) . . . . ?
C7B C1B C12B C13B -152.3(12) . . . . ?
C2B C1B C12B C13B 76.6(15) . . . . ?
C17B C12B C13B C14B -2(2) . . . . ?
C1B C12B C13B C14B 179.5(12) . . . . ?
C12B C13B C14B C15B 2(2) . . . . ?
C13B C14B C15B C16B -2(2) . . . . ?
C14B C15B C16B C17B 3(2) . . . . ?
C13B C12B C17B C16B 3(2) . . . . ?
C1B C12B C17B C16B -178.5(12) . . . . ?
C15B C16B C17B C12B -4(2) . . . . ?
